data_7112523
loop_
_publ_author_name
'Suh, Kyungwon'
'Yutkin, Maxim P.'
'Dybtsev, Danil N.'
'Fedin, Vladimir P.'
'Kim, Kimoon'

_publ_section_title
;
 Enantioselective sorption of alcohols in a homochiral metal-organic
 framework.
;
_journal_issue 4
_journal_name_full 'Chemical communications (Cambridge, England)'
_journal_page_first 513
_journal_page_last 515
_journal_paper_doi 10.1039/c1cc16209h
_journal_volume 48
_journal_year 2012
_chemical_formula_moiety 'C14 H15 N O8 Zn2 C8 H10 O'
_chemical_formula_sum 'C22 H25 N O9 Zn2'
_chemical_formula_weight 578.17
_chemical_name_systematic
;
?
;
_space_group_IT_number 19
_symmetry_cell_setting orthorhombic
_symmetry_space_group_name_Hall 'P 2ac 2ab'
_symmetry_space_group_name_H-M 'P 21 21 21'
_atom_sites_solution_hydrogens geom
_atom_sites_solution_primary direct
_atom_sites_solution_secondary difmap
_audit_creation_method SHELXL-97
_cell_angle_alpha 90.00
_cell_angle_beta 90.00
_cell_angle_gamma 90.00
_cell_formula_units_Z 4
_cell_length_a 10.337(2)
_cell_length_b 11.649(2)
_cell_length_c 20.464(4)
_cell_measurement_reflns_used 5155
_cell_measurement_temperature 100(2)
_cell_measurement_theta_max 30.36
_cell_measurement_theta_min 2.48
_cell_volume 2464.2(8)
_computing_cell_refinement HKL2000
_computing_data_collection 'ADSC Quantum-210 ADX Progam'
_computing_data_reduction HKL2000
_computing_structure_refinement 'SHELXL-97 (Sheldrick, 1997)'
_computing_structure_solution 'SHELXS-97 (Sheldrick, 1990)'
_diffrn_ambient_temperature 100
_diffrn_measured_fraction_theta_full 0.992
_diffrn_measured_fraction_theta_max 0.992
_diffrn_measurement_device_type 'CCD area detector'
_diffrn_measurement_method 'omega scan'
_diffrn_radiation_monochromator 'Si(111) double crystal monochromator'
_diffrn_radiation_source 'bending mangnet 6B MX beamline'
_diffrn_radiation_type 'Synchrotron at Pohang Accelerator Laboratory'
_diffrn_radiation_wavelength 0.80000
_diffrn_reflns_av_R_equivalents 0.0620
_diffrn_reflns_av_sigmaI/netI 0.0410
_diffrn_reflns_limit_h_max 13
_diffrn_reflns_limit_h_min -13
_diffrn_reflns_limit_k_max 14
_diffrn_reflns_limit_k_min -14
_diffrn_reflns_limit_l_max 25
_diffrn_reflns_limit_l_min -25
_diffrn_reflns_number 17272
_diffrn_reflns_theta_full 30.36
_diffrn_reflns_theta_max 30.36
_diffrn_reflns_theta_min 2.48
_exptl_absorpt_coefficient_mu 1.997
_exptl_absorpt_correction_type multi-scan
_exptl_absorpt_process_details 'HKL2000 Scalepack'
_exptl_crystal_colour colorless
_exptl_crystal_density_diffrn 1.558
_exptl_crystal_density_method 'not measured'
_exptl_crystal_description rod
_exptl_crystal_F_000 1184
_exptl_crystal_size_max 0.3
_exptl_crystal_size_mid 0.2
_exptl_crystal_size_min 0.2
_refine_diff_density_max 0.691
_refine_diff_density_min -2.210
_refine_diff_density_rms 0.152
_refine_ls_abs_structure_details 'Flack H D (1983), Acta Cryst. A39, 876-881'
_refine_ls_abs_structure_Flack 0.006(14)
_refine_ls_extinction_method none
_refine_ls_goodness_of_fit_ref 1.016
_refine_ls_hydrogen_treatment constr
_refine_ls_matrix_type full
_refine_ls_number_parameters 307
_refine_ls_number_reflns 5155
_refine_ls_number_restraints 0
_refine_ls_restrained_S_all 1.016
_refine_ls_R_factor_all 0.0483
_refine_ls_R_factor_gt 0.0480
_refine_ls_shift/su_max 0.029
_refine_ls_shift/su_mean 0.007
_refine_ls_structure_factor_coef Fsqd
_refine_ls_weighting_details 'calc w=1/[\s^2^(Fo^2^)+(0.1092P)^2^+1.4886P] where P=(Fo^2^+2Fc^2^)/3'
_refine_ls_weighting_scheme calc
_refine_ls_wR_factor_gt 0.1311
_refine_ls_wR_factor_ref 0.1316
_reflns_number_gt 5120
_reflns_number_total 5155
_reflns_threshold_expression >2sigma(I)
_cod_data_source_file c1cc16209h.txt
_cod_data_source_block p212121b
_cod_original_cell_volume 2464.2(9)
_cod_original_sg_symbol_H-M P212121
_cod_database_code 7112523

loop_
_symmetry_equiv_pos_as_xyz
'x, y, z'
'-x+1/2, -y, z+1/2'
'-x, y+1/2, -z+1/2'
'x+1/2, -y+1/2, -z'

loop_
_atom_site_label
_atom_site_type_symbol
_atom_site_fract_x
_atom_site_fract_y
_atom_site_fract_z
_atom_site_U_iso_or_equiv
_atom_site_adp_type
_atom_site_occupancy
_atom_site_symmetry_multiplicity
_atom_site_calc_flag
_atom_site_refinement_flags
Zn1 Zn 0.04354(3) 0.42234(3) -0.00678(2) 0.01423(12) Uani 1 1 d .
Zn2 Zn 0.35700(3) 0.32479(3) -0.00728(2) 0.01441(13) Uani 1 1 d .
O1B O 0.3329(2) 0.4141(2) 0.07553(12) 0.0225(5) Uani 1 1 d .
O2B O 0.1219(3) 0.4579(2) 0.07990(12) 0.0240(5) Uani 1 1 d .
O3B O 0.3818(2) 0.5353(2) 0.40725(12) 0.0238(5) Uani 1 1 d .
O4B O 0.1800(2) 0.6088(2) 0.40491(13) 0.0243(6) Uani 1 1 d .
C1B C 0.2329(3) 0.4467(3) 0.10468(16) 0.0187(7) Uani 1 1 d .
C2B C 0.2454(3) 0.4778(3) 0.17575(17) 0.0193(6) Uani 1 1 d .
C3B C 0.1384(3) 0.5187(3) 0.20975(17) 0.0222(7) Uani 1 1 d .
H3BA H 0.0596 0.5274 0.1884 0.027 Uiso 1 1 calc R
C4B C 0.3629(4) 0.4654(4) 0.20773(18) 0.0282(8) Uani 1 1 d .
H4BA H 0.4346 0.4385 0.1850 0.034 Uiso 1 1 calc R
C5B C 0.1489(3) 0.5467(3) 0.27605(17) 0.0226(7) Uani 1 1 d .
H5BA H 0.0773 0.5743 0.2986 0.027 Uiso 1 1 calc R
C6B C 0.3740(3) 0.4929(4) 0.27356(17) 0.0258(8) Uani 1 1 d .
H6BA H 0.4531 0.4844 0.2947 0.031 Uiso 1 1 calc R
C7B C 0.2666(3) 0.5332(3) 0.30809(16) 0.0184(6) Uani 1 1 d .
C8B C 0.2772(3) 0.5620(3) 0.37939(17) 0.0189(7) Uani 1 1 d .
O1L O 0.1586(2) 0.2708(2) -0.00535(12) 0.0189(5) Uani 1 1 d .
O2L O 0.0403(2) 0.1156(2) 0.01848(13) 0.0217(5) Uani 1 1 d .
O3L O 0.3801(2) 0.15880(19) 0.00706(14) 0.0190(5) Uani 1 1 d .
C1L C 0.1460(3) 0.1670(3) 0.01210(15) 0.0167(6) Uani 1 1 d .
C2L C 0.2676(3) 0.1004(3) 0.02896(19) 0.0218(7) Uani 1 1 d .
H2LA H 0.2636 0.0254 0.0073 0.026 Uiso 1 1 calc R
C3L C 0.2732(3) 0.0813(4) 0.1028(2) 0.0334(9) Uani 1 1 d .
H3LA H 0.3501 0.0392 0.1136 0.050 Uiso 1 1 calc R
H3LB H 0.1986 0.0385 0.1165 0.050 Uiso 1 1 calc R
H3LC H 0.2743 0.1541 0.1247 0.050 Uiso 1 1 calc R
O1D O -0.0392(2) 0.5892(2) -0.00522(13) 0.0229(5) Uani 1 1 d .
N1D N -0.0678(3) 0.7663(3) 0.03800(19) 0.0311(7) Uani 1 1 d .
C1D C -0.0168(4) 0.6628(3) 0.03705(19) 0.0245(7) Uani 1 1 d .
H1DA H 0.0401 0.6435 0.0705 0.029 Uiso 1 1 calc R
C2D C -0.1616(5) 0.8018(4) -0.0110(3) 0.0492(13) Uani 1 1 d .
H2DA H -0.1723 0.7416 -0.0426 0.074 Uiso 1 1 calc R
H2DB H -0.1313 0.8700 -0.0325 0.074 Uiso 1 1 calc R
H2DC H -0.2431 0.8172 0.0097 0.074 Uiso 1 1 calc R
C3D C -0.0372(6) 0.8489(4) 0.0890(3) 0.0497(13) Uani 1 1 d .
H3DA H 0.0269 0.8171 0.1177 0.075 Uiso 1 1 calc R
H3DB H -0.1140 0.8663 0.1134 0.075 Uiso 1 1 calc R
H3DC H -0.0042 0.9179 0.0695 0.075 Uiso 1 1 calc R
O1S O 0.3979(5) 0.1429(5) -0.2645(3) 0.0820(16) Uani 1 1 d .
H1SB H 0.4138 0.2063 -0.2799 0.123 Uiso 1 1 calc R
C1S C 0.1691(6) -0.1768(6) -0.1435(4) 0.0628(16) Uani 1 1 d .
H1SA H 0.1377 -0.2457 -0.1269 0.075 Uiso 1 1 calc R
C2S C 0.2417(7) -0.1761(5) -0.2006(3) 0.0574(15) Uani 1 1 d .
H2SA H 0.2644 -0.2441 -0.2215 0.069 Uiso 1 1 calc R
C3S C 0.2795(5) -0.0700(5) -0.2253(3) 0.0512(12) Uani 1 1 d .
H3SA H 0.3270 -0.0684 -0.2639 0.061 Uiso 1 1 calc R
C4S C 0.2499(5) 0.0338(5) -0.1953(3) 0.0470(12) Uani 1 1 d .
C5S C 0.1829(6) 0.0301(6) -0.1362(3) 0.0556(14) Uani 1 1 d .
H5SA H 0.1653 0.0979 -0.1138 0.067 Uiso 1 1 calc R
C6S C 0.1427(6) -0.0727(6) -0.1109(3) 0.0555(13) Uani 1 1 d .
H6SA H 0.0975 -0.0740 -0.0716 0.067 Uiso 1 1 calc R
C7S C 0.2844(6) 0.1497(5) -0.2248(3) 0.0531(13) Uani 1 1 d .
H7SA H 0.2984 0.2056 -0.1896 0.064 Uiso 1 1 calc R
C8S C 0.1800(7) 0.1920(6) -0.2690(3) 0.0626(16) Uani 1 1 d .
H8SA H 0.2043 0.2651 -0.2868 0.094 Uiso 1 1 calc R
H8SB H 0.1010 0.1999 -0.2448 0.094 Uiso 1 1 calc R
H8SC H 0.1674 0.1381 -0.3039 0.094 Uiso 1 1 calc R

loop_
_atom_site_aniso_label
_atom_site_aniso_U_11
_atom_site_aniso_U_22
_atom_site_aniso_U_33
_atom_site_aniso_U_23
_atom_site_aniso_U_13
_atom_site_aniso_U_12
Zn1 0.00633(19) 0.0237(2) 0.01260(19) 0.00041(14) -0.00020(12) -0.00015(12)
Zn2 0.00617(19) 0.0239(2) 0.0131(2) -0.00022(14) 0.00018(13) -0.00009(12)
O1B 0.0158(11) 0.0359(13) 0.0157(11) -0.0040(10) 0.0027(9) -0.0032(11)
O2B 0.0213(12) 0.0339(13) 0.0169(11) -0.0049(10) -0.0051(10) 0.0106(11)
O3B 0.0182(12) 0.0358(13) 0.0175(12) -0.0056(10) -0.0074(10) 0.0035(11)
O4B 0.0114(10) 0.0466(15) 0.0150(12) -0.0073(11) 0.0019(9) -0.0012(10)
C1B 0.0171(16) 0.0262(15) 0.0126(15) -0.0007(12) -0.0031(12) -0.0036(13)
C2B 0.0140(15) 0.0277(15) 0.0162(15) -0.0015(13) -0.0011(13) -0.0003(13)
C3B 0.0116(15) 0.0389(18) 0.0161(16) -0.0021(14) -0.0021(13) -0.0023(14)
C4B 0.0163(16) 0.052(2) 0.0159(16) -0.0069(16) -0.0047(14) 0.0089(17)
C5B 0.0095(14) 0.0387(19) 0.0196(17) -0.0033(14) 0.0004(13) -0.0021(14)
C6B 0.0119(14) 0.050(2) 0.0152(16) -0.0063(15) -0.0053(13) 0.0061(15)
C7B 0.0124(14) 0.0293(15) 0.0137(15) -0.0009(13) -0.0003(12) -0.0003(13)
C8B 0.0133(15) 0.0268(15) 0.0167(15) 0.0000(13) -0.0003(12) -0.0043(12)
O1L 0.0079(10) 0.0249(10) 0.0239(12) 0.0049(11) -0.0008(10) 0.0026(8)
O2L 0.0073(10) 0.0290(11) 0.0287(13) 0.0016(11) -0.0004(10) -0.0024(9)
O3L 0.0040(9) 0.0229(9) 0.0301(13) 0.0053(10) 0.0007(10) 0.0005(8)
C1L 0.0094(15) 0.0280(15) 0.0128(14) 0.0020(12) 0.0022(11) 0.0001(11)
C2L 0.0044(13) 0.0273(14) 0.0337(19) 0.0070(14) 0.0037(13) -0.0035(12)
C3L 0.0103(16) 0.055(2) 0.035(2) 0.020(2) -0.0015(14) -0.0006(17)
O1D 0.0148(11) 0.0245(11) 0.0293(13) -0.0009(10) -0.0021(10) 0.0028(8)
N1D 0.0264(16) 0.0246(14) 0.0423(19) -0.0055(14) -0.0007(15) 0.0054(13)
C1D 0.0205(17) 0.0230(15) 0.0300(18) -0.0015(15) 0.0022(14) 0.0040(14)
C2D 0.045(3) 0.040(2) 0.063(3) 0.015(2) -0.008(3) 0.021(2)
C3D 0.056(3) 0.029(2) 0.064(3) -0.024(2) 0.004(3) 0.001(2)
O1S 0.060(3) 0.082(3) 0.104(4) 0.030(3) 0.020(3) -0.003(3)
C1S 0.054(3) 0.072(4) 0.063(4) 0.013(3) -0.021(3) -0.015(3)
C2S 0.070(4) 0.062(3) 0.040(3) -0.006(3) -0.008(3) -0.015(3)
C3S 0.043(3) 0.065(3) 0.045(3) -0.007(3) 0.003(2) -0.002(3)
C4S 0.036(2) 0.058(3) 0.047(3) -0.018(2) -0.008(2) 0.003(2)
C5S 0.050(3) 0.072(3) 0.045(3) -0.015(3) 0.002(3) -0.001(3)
C6S 0.050(3) 0.075(4) 0.041(3) -0.007(3) 0.006(3) -0.009(3)
C7S 0.049(3) 0.054(3) 0.056(3) -0.010(3) 0.004(3) -0.012(2)
C8S 0.058(3) 0.063(3) 0.067(4) -0.010(3) 0.006(3) -0.005(3)

loop_
_atom_type_symbol
_atom_type_description
_atom_type_scat_dispersion_real
_atom_type_scat_dispersion_imag
_atom_type_scat_source
C C 0.0033 0.0016 'International Tables Vol C Tables 4.2.6.8 and 6.1.1.4'
H H 0.0000 0.0000 'International Tables Vol C Tables 4.2.6.8 and 6.1.1.4'
N N 0.0061 0.0033 'International Tables Vol C Tables 4.2.6.8 and 6.1.1.4'
O O 0.0106 0.0060 'International Tables Vol C Tables 4.2.6.8 and 6.1.1.4'
Zn Zn 0.2839 1.4301 'International Tables Vol C Tables 4.2.6.8 and 6.1.1.4'

loop_
_geom_angle_atom_site_label_1
_geom_angle_atom_site_label_2
_geom_angle_atom_site_label_3
_geom_angle
_geom_angle_site_symmetry_1
_geom_angle_site_symmetry_3
O3L Zn1 O3B 117.29(12) 4_455 2_564
O3L Zn1 O2B 117.31(12) 4_455 .
O3B Zn1 O2B 125.40(11) 2_564 .
O3L Zn1 O1L 94.76(9) 4_455 .
O3B Zn1 O1L 90.06(10) 2_564 .
O2B Zn1 O1L 86.15(10) . .
O3L Zn1 O1D 95.49(10) 4_455 .
O3B Zn1 O1D 86.68(10) 2_564 .
O2B Zn1 O1D 87.72(10) . .
O1L Zn1 O1D 169.63(9) . .
O3L Zn2 O4B 122.57(12) . 2_564
O3L Zn2 O1B 113.49(12) . .
O4B Zn2 O1B 122.48(11) 2_564 .
O3L Zn2 O2L 103.83(10) . 4
O4B Zn2 O2L 86.83(11) 2_564 4
O1B Zn2 O2L 91.95(10) . 4
O3L Zn2 O1L 79.96(9) . .
O4B Zn2 O1L 86.96(10) 2_564 .
O1B Zn2 O1L 91.01(10) . .
O2L Zn2 O1L 173.77(10) 4 .
C1B O1B Zn2 131.5(2) . .
C1B O2B Zn1 134.9(2) . .
C8B O3B Zn1 132.3(2) . 2_565
C8B O4B Zn2 134.1(2) . 2_565
O1B C1B O2B 126.2(3) . .
O1B C1B C2B 117.6(3) . .
O2B C1B C2B 116.2(3) . .
C4B C2B C3B 119.7(3) . .
C4B C2B C1B 120.4(3) . .
C3B C2B C1B 119.9(3) . .
C2B C3B C5B 120.2(3) . .
C2B C4B C6B 120.4(3) . .
C7B C5B C3B 119.9(3) . .
C4B C6B C7B 120.1(3) . .
C5B C7B C6B 119.6(3) . .
C5B C7B C8B 119.8(3) . .
C6B C7B C8B 120.6(3) . .
O4B C8B O3B 127.2(3) . .
O4B C8B C7B 116.3(3) . .
O3B C8B C7B 116.5(3) . .
C1L O1L Zn1 137.5(2) . .
C1L O1L Zn2 112.55(19) . .
Zn1 O1L Zn2 106.92(10) . .
C1L O2L Zn2 129.7(2) . 4_455
C2L O3L Zn1 118.8(2) . 4
C2L O3L Zn2 114.7(2) . .
Zn1 O3L Zn2 125.79(11) 4 .
O2L C1L O1L 125.1(3) . .
O2L C1L C2L 117.1(3) . .
O1L C1L C2L 117.8(3) . .
O3L C2L C1L 111.2(3) . .
O3L C2L C3L 110.5(3) . .
C1L C2L C3L 109.3(3) . .
C1D O1D Zn1 124.6(2) . .
C1D N1D C3D 122.0(4) . .
C1D N1D C2D 121.1(4) . .
C3D N1D C2D 116.8(4) . .
O1D C1D N1D 124.7(4) . .
C2S C1S C6S 119.9(6) . .
C1S C2S C3S 117.6(6) . .
C2S C3S C4S 123.4(5) . .
C3S C4S C5S 117.8(6) . .
C3S C4S C7S 123.0(5) . .
C5S C4S C7S 119.2(5) . .
C6S C5S C4S 120.4(6) . .
C5S C6S C1S 120.9(5) . .
O1S C7S C8S 105.5(6) . .
O1S C7S C4S 111.6(5) . .
C8S C7S C4S 111.3(5) . .

loop_
_geom_bond_atom_site_label_1
_geom_bond_atom_site_label_2
_geom_bond_distance
_geom_bond_site_symmetry_2
Zn1 O3L 1.935(2) 4_455
Zn1 O3B 1.984(2) 2_564
Zn1 O2B 1.993(3) .
Zn1 O1L 2.129(2) .
Zn1 O1D 2.124(2) .
Zn2 O3L 1.970(2) .
Zn2 O4B 1.993(3) 2_564
Zn2 O1B 2.004(3) .
Zn2 O2L 2.031(2) 4
Zn2 O1L 2.145(2) .
O1B C1B 1.252(4) .
O2B C1B 1.261(4) .
O3B C8B 1.261(4) .
O3B Zn1 1.984(2) 2_565
O4B C8B 1.257(4) .
O4B Zn2 1.993(3) 2_565
C1B C2B 1.504(4) .
C2B C4B 1.387(5) .
C2B C3B 1.390(5) .
C3B C5B 1.400(5) .
C4B C6B 1.389(5) .
C5B C7B 1.390(5) .
C6B C7B 1.397(5) .
C7B C8B 1.501(5) .
O1L C1L 1.268(4) .
O2L C1L 1.252(4) .
O2L Zn2 2.031(2) 4_455
O3L C2L 1.420(4) .
O3L Zn1 1.935(2) 4
C1L C2L 1.517(5) .
C2L C3L 1.528(5) .
O1D C1D 1.240(5) .
N1D C1D 1.316(5) .
N1D C3D 1.454(6) .
N1D C2D 1.455(6) .
O1S C7S 1.429(8) .
C1S C2S 1.388(10) .
C1S C6S 1.411(10) .
C2S C3S 1.391(9) .
C3S C4S 1.390(8) .
C4S C5S 1.395(8) .
C4S C7S 1.521(8) .
C5S C6S 1.370(9) .
C7S C8S 1.493(10) .
